data_1518417
loop_
_publ_author_name
'Shockley, Samantha E.'
'Holder, Jeffrey C.'
'Stoltz, Brian M.'

_publ_section_title
;
 A catalytic, enantioselective formal synthesis of (+)-dichroanone and
 (+)-taiwaniaquinone H.
;
_journal_issue 24
_journal_name_full 'Organic letters'
_journal_page_first 6362
_journal_page_last 6365
_journal_paper_doi 10.1021/ol5031537
_journal_volume 16
_journal_year 2014
_chemical_absolute_configuration ad
_chemical_formula_moiety 'C17 H21 Br O4, H2 O'
_chemical_formula_sum 'C17 H23 Br O5'
_chemical_formula_weight 387.26
_chemical_name_systematic
;
 ?
;
_space_group_crystal_system monoclinic
_space_group_IT_number 5
_space_group_name_Hall 'C 2y'
_space_group_name_H-M_alt 'C 1 2 1'
_symmetry_space_group_name_Hall 'C 2y'
_symmetry_space_group_name_H-M 'C 1 2 1'
_atom_sites_solution_hydrogens difmap
_atom_sites_solution_primary direct
_audit_creation_date 2014-03-26
_audit_creation_method
;
Olex2 1.2
(compiled 2014.03.12 svn.r2899 for OlexSys, GUI svn.r4796),
 SHELXL-2014,
 and manual edit
;
_cell_angle_alpha 90
_cell_angle_beta 95.208(2)
_cell_angle_gamma 90
_cell_formula_units_Z 4
_cell_length_a 18.8295(9)
_cell_length_b 7.8451(4)
_cell_length_c 11.4443(5)
_cell_measurement_reflns_used 9869
_cell_measurement_temperature 100
_cell_measurement_theta_max 45.67
_cell_measurement_theta_min 2.82
_cell_volume 1683.57(14)
_computing_cell_refinement 'SAINT V8.34A (Bruker-AXS, 2007)'
_computing_data_collection 'APEX2 2014.1-1 (Bruker-AXS, 2007)'
_computing_data_reduction 'SAINT V8.34A (Bruker-AXS, 2007)'
_computing_molecular_graphics 'DIAMOND 3 (Crystal Impact, 1999)'
_computing_publication_material 'Olex2 (Dolomanov et al., 2009)'
_computing_structure_refinement 'SHELXL-2014/2 (Sheldrick, 2014)'
_computing_structure_solution 'XT-2014/1 (Sheldrick, 2012)'
_diffrn_ambient_temperature 100
_diffrn_detector_area_resol_mean 8.33
_diffrn_measured_fraction_theta_full 0.998
_diffrn_measured_fraction_theta_max 0.996
_diffrn_measurement_device_type 'Bruker APEX-II CCD'
_diffrn_measurement_method '\f and \w scans'
_diffrn_radiation_type MoK\a
_diffrn_radiation_wavelength 0.71073
_diffrn_reflns_av_R_equivalents 0.0370
_diffrn_reflns_av_unetI/netI 0.0452
_diffrn_reflns_Laue_measured_fraction_full 0.998
_diffrn_reflns_Laue_measured_fraction_max 0.996
_diffrn_reflns_limit_h_max 39
_diffrn_reflns_limit_h_min -39
_diffrn_reflns_limit_k_max 16
_diffrn_reflns_limit_k_min -16
_diffrn_reflns_limit_l_max 24
_diffrn_reflns_limit_l_min -22
_diffrn_reflns_number 78240
_diffrn_reflns_point_group_measured_fraction_full 0.977
_diffrn_reflns_point_group_measured_fraction_max 0.988
_diffrn_reflns_theta_full 25.000
_diffrn_reflns_theta_max 48.826
_diffrn_reflns_theta_min 1.787
_diffrn_source_current 30
_diffrn_source_power 1.5
_diffrn_source_target Mo
_diffrn_source_voltage 50
_diffrn_standards_number 0
_exptl_absorpt_coefficient_mu 2.464
_exptl_absorpt_correction_T_max 0.5777
_exptl_absorpt_correction_T_min 0.4462
_exptl_absorpt_correction_type multi-scan
_exptl_absorpt_process_details
;
SADABS-2012/1 (Bruker,2012) was used for absorption correction.
A face-indexed correction (linear absorption coefficient refined 
to 2.58 mm-1) was followed by default multi-scan.
wR2(int) was 0.0809 before and 0.0746 after correction.
The Ratio of minimum to maximum transmission is 0.7724.
The \l/2 correction factor is 0.0015.
;
_exptl_crystal_colour colourless
_exptl_crystal_colour_primary colourless
_exptl_crystal_density_diffrn 1.528
_exptl_crystal_description chunk
_exptl_crystal_F_000 800
_exptl_crystal_size_max 0.43
_exptl_crystal_size_mid 0.42
_exptl_crystal_size_min 0.29
_refine_diff_density_max 0.653
_refine_diff_density_min -0.707
_refine_diff_density_rms 0.100
_refine_ls_abs_structure_details
;
 Flack x determined using 5880 quotients [(I+)-(I-)]/[(I+)+(I-)]
 (Parsons, Flack and Wagner, Acta Cryst. B69 (2013) 249-259).
;
_refine_ls_abs_structure_Flack 0.0289(17)
_refine_ls_extinction_method none
_refine_ls_goodness_of_fit_ref 0.966
_refine_ls_hydrogen_treatment refxyz
_refine_ls_matrix_type full
_refine_ls_number_parameters 299
_refine_ls_number_reflns 16574
_refine_ls_number_restraints 1
_refine_ls_restrained_S_all 0.966
_refine_ls_R_factor_all 0.0344
_refine_ls_R_factor_gt 0.0256
_refine_ls_shift/su_max 0.001
_refine_ls_shift/su_mean 0.000
_refine_ls_structure_factor_coef Fsqd
_refine_ls_weighting_details 'w=1/[\s^2^(Fo^2^)+(0.0157P)^2^] where P=(Fo^2^+2Fc^2^)/3'
_refine_ls_weighting_scheme calc
_refine_ls_wR_factor_gt 0.0521
_refine_ls_wR_factor_ref 0.0538
_reflns_Friedel_coverage 0.899
_reflns_Friedel_fraction_full 0.952
_reflns_Friedel_fraction_max 0.980
_reflns_number_gt 14231
_reflns_number_total 16574
_reflns_threshold_expression 'I > 2\s(I)'
_cod_data_source_file ol5031537_si_002.cif
_cod_data_source_block a14105
_cod_depositor_comments 'Adding full bibliography for 1518417.cif.'
_cod_original_cell_volume 1683.56(14)
_cod_database_code 1518417
_shelxl_version_number 2014-2
_shelx_space_group_comment
;
The symmetry employed for this shelxl refinement is uniquely defined
by the following loop, which should always be used as a source of
symmetry information in preference to the above space-group names.
They are only intended as comments.
;
_shelx_estimated_absorpt_t_max 0.535
_shelx_estimated_absorpt_t_min 0.417
_refine_ls_abs_structure_hooft 0.045(2)
_olex2_refinement_description
;
1. Fixed Uiso
 At 1.5 times of:
  All H(H) groups
2. Others
 Fixed Sof: H5B(0.5)
;

loop_
_space_group_symop_operation_xyz
'x, y, z'
'-x, y, -z'
'x+1/2, y+1/2, z'
'-x+1/2, y+1/2, -z'

loop_
_atom_site_label
_atom_site_type_symbol
_atom_site_fract_x
_atom_site_fract_y
_atom_site_fract_z
_atom_site_U_iso_or_equiv
_atom_site_adp_type
_atom_site_occupancy
_atom_site_site_symmetry_order
_atom_site_calc_flag
_atom_site_refinement_flags_posn
_atom_site_refinement_flags_occupancy
Br1 Br 0.26113(2) 1.01060(2) 0.96894(2) 0.01509(2) Uani 1 1 d . .
O1 O 0.36229(3) 0.74011(9) 0.88671(6) 0.01444(11) Uani 1 1 d . .
O2 O 0.38980(5) 0.53191(13) 0.64869(9) 0.0315(2) Uani 1 1 d . .
O3 O 0.20806(4) 0.47510(8) 0.59062(6) 0.01458(11) Uani 1 1 d . .
O4 O 0.07461(4) 0.66953(10) 0.52562(6) 0.01466(11) Uani 1 1 d . .
H4A H 0.073(2) 0.581(5) 0.527(4) 0.110(14) Uiso 1 1 d . .
C1 C 0.17916(4) 0.85478(10) 0.77219(7) 0.00967(10) Uani 1 1 d . .
C2 C 0.24440(4) 0.86109(10) 0.83981(7) 0.01018(11) Uani 1 1 d . .
C3 C 0.29846(4) 0.74475(10) 0.81879(7) 0.01026(11) Uani 1 1 d . .
C4 C 0.28583(4) 0.62060(10) 0.73284(7) 0.01035(11) Uani 1 1 d . .
C5 C 0.21904(4) 0.60656(10) 0.66968(7) 0.01004(11) Uani 1 1 d . .
C6 C 0.16629(4) 0.72348(10) 0.68956(7) 0.00946(10) Uani 1 1 d . .
C7 C 0.08832(4) 0.72890(11) 0.64232(7) 0.01113(11) Uani 1 1 d . .
C8 C 0.04334(5) 0.63123(13) 0.72610(9) 0.01515(14) Uani 1 1 d . .
H8A H 0.0504(8) 0.509(3) 0.7183(13) 0.018(3) Uiso 1 1 d . .
H8B H -0.0034(10) 0.658(3) 0.6933(16) 0.024(4) Uiso 1 1 d . .
C9 C 0.05842(5) 0.68894(14) 0.85425(9) 0.01745(15) Uani 1 1 d . .
H9A H 0.0199(10) 0.648(3) 0.9068(15) 0.023(4) Uiso 1 1 d . .
H9B H 0.1018(11) 0.625(3) 0.8880(17) 0.027(5) Uiso 1 1 d . .
C10 C 0.06546(5) 0.88309(14) 0.86799(9) 0.01679(14) Uani 1 1 d . .
H10A H 0.0863(11) 0.908(3) 0.9475(18) 0.033(5) Uiso 1 1 d . .
H10B H 0.0216(9) 0.932(2) 0.8589(16) 0.024(4) Uiso 1 1 d . .
C11 C 0.11103(4) 0.96100(11) 0.77572(8) 0.01238(12) Uani 1 1 d . .
C12 C 0.07345(4) 0.91871(12) 0.65385(8) 0.01326(13) Uani 1 1 d . .
H12A H 0.0213(9) 0.940(2) 0.6506(16) 0.021(4) Uiso 1 1 d . .
H12B H 0.0947(8) 0.977(2) 0.5920(13) 0.012(3) Uiso 1 1 d . .
C13 C 0.41399(5) 0.86083(15) 0.85430(11) 0.02129(18) Uani 1 1 d . .
H13A H 0.4561(12) 0.843(3) 0.9001(19) 0.037(5) Uiso 1 1 d . .
H13B H 0.4005(10) 0.979(3) 0.8697(17) 0.034(5) Uiso 1 1 d . .
H13C H 0.4233(10) 0.841(2) 0.7769(16) 0.023(4) Uiso 1 1 d . .
C14 C 0.34396(4) 0.49578(13) 0.71216(8) 0.01405(13) Uani 1 1 d . .
C15 C 0.34219(6) 0.32797(13) 0.77278(11) 0.02122(18) Uani 1 1 d . .
H15A H 0.3716(14) 0.252(4) 0.731(2) 0.053(7) Uiso 1 1 d . .
H15B H 0.2962(11) 0.280(3) 0.7559(18) 0.034(5) Uiso 1 1 d . .
H15C H 0.3523(11) 0.343(3) 0.8598(19) 0.035(5) Uiso 1 1 d . .
C16 C 0.22468(6) 0.5220(2) 0.47442(9) 0.02309(19) Uani 1 1 d . .
H16A H 0.2770(12) 0.556(3) 0.4724(17) 0.036(6) Uiso 1 1 d . .
H16B H 0.1930(11) 0.612(3) 0.4436(18) 0.031(5) Uiso 1 1 d . .
H16C H 0.2168(13) 0.432(3) 0.436(2) 0.043(6) Uiso 1 1 d . .
C17 C 0.12001(6) 1.15315(13) 0.79181(11) 0.02065(18) Uani 1 1 d . .
H17A H 0.1378(10) 1.186(3) 0.8703(18) 0.029(5) Uiso 1 1 d . .
H17B H 0.0737(13) 1.197(3) 0.784(2) 0.042(6) Uiso 1 1 d . .
H17C H 0.1619(10) 1.215(3) 0.7333(18) 0.032(5) Uiso 1 1 d . .
O5 O 0.43530(7) 0.82974(16) 0.53985(14) 0.0433(3) Uani 1 1 d . .
H5A H 0.4075(17) 0.747(5) 0.534(3) 0.076(10) Uiso 1 1 d . .
H5B H 0.476(4) 0.800(11) 0.503(9) 0.114 Uiso 0.5 1 d R P

loop_
_atom_site_aniso_label
_atom_site_aniso_U_11
_atom_site_aniso_U_22
_atom_site_aniso_U_33
_atom_site_aniso_U_23
_atom_site_aniso_U_13
_atom_site_aniso_U_12
Br1 0.01585(3) 0.01588(3) 0.01337(3) -0.00553(3) 0.00035(2) -0.00195(3)
O1 0.0087(2) 0.0190(3) 0.0149(3) 0.0022(2) -0.00307(18) -0.00120(19)
O2 0.0240(3) 0.0297(5) 0.0443(5) 0.0124(4) 0.0223(3) 0.0116(3)
O3 0.0151(2) 0.0140(2) 0.0145(2) -0.00527(19) 0.0005(2) 0.00071(18)
O4 0.0122(2) 0.0201(3) 0.0110(2) -0.0027(2) -0.00233(18) 0.0014(2)
C1 0.0086(2) 0.0105(2) 0.0100(3) -0.0003(2) 0.0011(2) 0.00104(19)
C2 0.0098(2) 0.0113(3) 0.0094(3) -0.0007(2) 0.0005(2) -0.0005(2)
C3 0.0077(2) 0.0124(3) 0.0104(3) 0.0009(2) -0.0004(2) -0.0003(2)
C4 0.0081(2) 0.0115(3) 0.0115(3) 0.0007(2) 0.0011(2) 0.0013(2)
C5 0.0086(2) 0.0111(3) 0.0103(3) -0.0012(2) 0.0005(2) 0.0007(2)
C6 0.0075(2) 0.0116(2) 0.0091(3) -0.0002(2) -0.00006(19) 0.00080(19)
C7 0.0076(2) 0.0155(3) 0.0101(3) 0.0001(2) -0.0004(2) 0.0007(2)
C8 0.0100(3) 0.0196(3) 0.0158(3) 0.0019(3) 0.0011(2) -0.0024(2)
C9 0.0139(3) 0.0251(4) 0.0136(3) 0.0040(3) 0.0028(3) -0.0028(3)
C10 0.0124(3) 0.0247(4) 0.0138(3) -0.0019(3) 0.0040(3) 0.0023(3)
C11 0.0105(3) 0.0134(3) 0.0134(3) -0.0004(2) 0.0016(2) 0.0036(2)
C12 0.0102(3) 0.0160(3) 0.0133(3) 0.0018(3) 0.0000(2) 0.0039(2)
C13 0.0112(3) 0.0257(4) 0.0265(5) 0.0010(4) -0.0006(3) -0.0055(3)
C14 0.0104(2) 0.0158(4) 0.0160(3) -0.0001(3) 0.0017(2) 0.0034(2)
C15 0.0207(4) 0.0147(3) 0.0286(5) 0.0037(3) 0.0043(4) 0.0065(3)
C16 0.0224(4) 0.0326(5) 0.0147(3) -0.0081(4) 0.0043(3) 0.0010(5)
C17 0.0217(4) 0.0136(3) 0.0261(5) -0.0029(3) -0.0003(4) 0.0057(3)
O5 0.0340(5) 0.0314(5) 0.0658(9) 0.0169(6) 0.0115(6) 0.0017(4)

loop_
_atom_type_symbol
_atom_type_description
_atom_type_scat_dispersion_real
_atom_type_scat_dispersion_imag
_atom_type_scat_source
C C 0.0033 0.0016 'International Tables Vol C Tables 4.2.6.8 and 6.1.1.4'
H H 0.0000 0.0000 'International Tables Vol C Tables 4.2.6.8 and 6.1.1.4'
Br Br -0.2901 2.4595 'International Tables Vol C Tables 4.2.6.8 and 6.1.1.4'
O O 0.0106 0.0060 'International Tables Vol C Tables 4.2.6.8 and 6.1.1.4'

loop_
_exptl_crystal_face_index_h
_exptl_crystal_face_index_k
_exptl_crystal_face_index_l
_exptl_crystal_face_perp_dist
-1.00 0.00 0.00 0.1910
-1.00 -1.00 -1.00 0.1780
-1.00 -1.00 1.00 0.1530
5.00 -1.00 -5.00 0.1560
0.00 5.00 -1.00 0.2200
-2.00 4.00 1.00 0.1880
-4.00 2.00 3.00 0.1750
3.00 -4.00 -2.00 0.1980
1.00 0.00 0.00 0.1050
-4.00 -4.00 -5.00 0.1690
-5.00 1.00 1.00 0.1600
0.00 4.00 5.00 0.2010
-3.00 4.00 0.00 0.1850
3.00 0.00 -5.00 0.1730
-1.00 -1.00 -5.00 0.1540
-4.00 1.00 -5.00 0.2110
-2.00 1.00 0.00 0.1760
-3.00 3.00 5.00 0.1940
-5.00 0.00 1.00 0.1460
-5.00 1.00 2.00 0.1510
8.00 -1.00 -2.00 0.1310
1.00 6.00 5.00 0.1950
2.00 -1.00 1.00 0.1720
1.00 0.00 4.00 0.2020
8.00 0.00 -3.00 0.1300
2.00 1.00 0.00 0.2150

loop_
_geom_angle_atom_site_label_1
_geom_angle_atom_site_label_2
_geom_angle_atom_site_label_3
_geom_angle
C3 O1 C13 114.67(7)
C5 O3 C16 112.54(9)
C7 O4 H4A 108(4)
C2 C1 C6 119.34(7)
C2 C1 C11 131.62(7)
C6 C1 C11 108.83(6)
C1 C2 Br1 122.18(6)
C1 C2 C3 119.90(7)
C3 C2 Br1 117.73(6)
O1 C3 C2 122.13(7)
O1 C3 C4 117.87(7)
C4 C3 C2 119.80(7)
C3 C4 C5 120.65(7)
C3 C4 C14 119.20(7)
C5 C4 C14 120.09(7)
O3 C5 C4 118.31(7)
O3 C5 C6 122.49(7)
C6 C5 C4 119.20(7)
C1 C6 C7 108.75(7)
C5 C6 C1 120.90(7)
C5 C6 C7 130.12(7)
O4 C7 C6 114.47(7)
O4 C7 C8 111.11(7)
O4 C7 C12 112.59(7)
C6 C7 C8 109.45(7)
C6 C7 C12 100.13(6)
C12 C7 C8 108.47(7)
C7 C8 H8A 110.3(9)
C7 C8 H8B 100.8(11)
H8A C8 H8B 108.1(15)
C9 C8 C7 112.54(7)
C9 C8 H8A 111.3(9)
C9 C8 H8B 113.4(11)
C8 C9 H9A 112.7(10)
C8 C9 H9B 107.0(11)
H9A C9 H9B 102.1(15)
C10 C9 C8 113.37(8)
C10 C9 H9A 107.8(11)
C10 C9 H9B 113.4(12)
C9 C10 H10A 108.4(13)
C9 C10 H10B 109.6(12)
C9 C10 C11 111.74(8)
H10A C10 H10B 108.0(17)
C11 C10 H10A 110.9(12)
C11 C10 H10B 108.2(12)
C1 C11 C10 108.71(7)
C1 C11 C12 100.11(7)
C12 C11 C10 107.17(7)
C17 C11 C1 117.14(8)
C17 C11 C10 111.74(8)
C17 C11 C12 111.01(8)
C7 C12 C11 102.47(6)
C7 C12 H12A 110.7(10)
C7 C12 H12B 108.1(9)
C11 C12 H12A 111.6(10)
C11 C12 H12B 112.1(9)
H12A C12 H12B 111.5(14)
O1 C13 H13A 108.7(14)
O1 C13 H13B 112.7(11)
O1 C13 H13C 109.0(12)
H13A C13 H13B 105.4(18)
H13A C13 H13C 106.8(17)
H13B C13 H13C 113.8(16)
O2 C14 C4 120.71(9)
O2 C14 C15 122.24(9)
C15 C14 C4 117.05(8)
C14 C15 H15A 106.0(16)
C14 C15 H15B 108.4(13)
C14 C15 H15C 110.2(13)
H15A C15 H15B 102(2)
H15A C15 H15C 120(2)
H15B C15 H15C 109.7(18)
O3 C16 H16A 112.2(11)
O3 C16 H16B 110.1(12)
O3 C16 H16C 102.7(17)
H16A C16 H16B 111.1(18)
H16A C16 H16C 110(2)
H16B C16 H16C 110.8(19)
C11 C17 H17A 113.8(12)
C11 C17 H17B 105.1(16)
C11 C17 H17C 114.3(10)
H17A C17 H17B 103.5(19)
H17A C17 H17C 102.8(16)
H17B C17 H17C 117.1(19)
H5A O5 H5B 108(5)

loop_
_geom_bond_atom_site_label_1
_geom_bond_atom_site_label_2
_geom_bond_distance
Br1 C2 1.8906(8)
O1 C3 1.3713(9)
O1 C13 1.4310(12)
O2 C14 1.2111(12)
O3 C5 1.3751(10)
O3 C16 1.4412(14)
O4 H4A 0.70(4)
O4 C7 1.4158(11)
C1 C2 1.3921(11)
C1 C6 1.4044(11)
C1 C11 1.5333(11)
C2 C3 1.4041(11)
C3 C4 1.3893(12)
C4 C5 1.3969(11)
C4 C14 1.5033(12)
C5 C6 1.3859(11)
C6 C7 1.5183(10)
C7 C8 1.5397(13)
C7 C12 1.5231(12)
C8 H8A 0.98(2)
C8 H8B 0.949(19)
C8 C9 1.5366(14)
C9 H9A 1.035(18)
C9 H9B 1.01(2)
C9 C10 1.5357(16)
C10 H10A 0.98(2)
C10 H10B 0.906(18)
C10 C11 1.5458(13)
C11 C12 1.5417(13)
C11 C17 1.5262(13)
C12 H12A 0.993(18)
C12 H12B 0.961(15)
C13 H13A 0.92(2)
C13 H13B 0.98(2)
C13 H13C 0.932(18)
C14 C15 1.4899(15)
C15 H15A 0.97(3)
C15 H15B 0.95(2)
C15 H15C 1.00(2)
C16 H16A 1.02(2)
C16 H16B 0.97(2)
C16 H16C 0.84(3)
C17 H17A 0.96(2)
C17 H17B 0.93(2)
C17 H17C 1.19(2)
O5 H5A 0.83(4)
O5 H5B 0.93(8)

loop_
_geom_hbond_atom_site_label_D
_geom_hbond_atom_site_label_H
_geom_hbond_atom_site_label_A
_geom_hbond_distance_DH
_geom_hbond_distance_HA
_geom_hbond_distance_DA
_geom_hbond_angle_DHA
_geom_hbond_site_symmetry_A
O4 H4A O5 0.70(4) 2.11(4) 2.7707(15) 158(5) 4_546
C12 H12A O2 0.993(18) 2.577(18) 3.5655(12) 173.5(14) 3_455
C13 H13B Br1 0.98(2) 2.963(19) 3.4746(12) 113.5(13) .
C16 H16B O4 0.97(2) 2.54(2) 3.1572(13) 121.7(15) .
O5 H5A O2 0.83(4) 2.18(4) 2.8176(15) 133(3) .
O5 H5B O5 0.93(8) 1.80(7) 2.678(3) 155(8) 2_656

loop_
_geom_torsion_atom_site_label_1
_geom_torsion_atom_site_label_2
_geom_torsion_atom_site_label_3
_geom_torsion_atom_site_label_4
_geom_torsion
Br1 C2 C3 O1 -1.53(11)
Br1 C2 C3 C4 173.23(6)
O1 C3 C4 C5 172.81(7)
O1 C3 C4 C14 -4.40(12)
O3 C5 C6 C1 179.12(8)
O3 C5 C6 C7 5.42(14)
O4 C7 C8 C9 178.38(7)
O4 C7 C12 C11 -164.95(7)
C1 C2 C3 O1 -176.65(8)
C1 C2 C3 C4 -1.89(12)
C1 C6 C7 O4 150.32(7)
C1 C6 C7 C8 -84.20(8)
C1 C6 C7 C12 29.65(9)
C1 C11 C12 C7 40.37(8)
C2 C1 C6 C5 -3.86(12)
C2 C1 C6 C7 171.06(7)
C2 C1 C11 C10 -84.97(11)
C2 C1 C11 C12 162.89(9)
C2 C1 C11 C17 42.84(14)
C2 C3 C4 C5 -2.18(12)
C2 C3 C4 C14 -179.38(8)
C3 C4 C5 O3 -176.12(8)
C3 C4 C5 C6 3.18(12)
C3 C4 C14 O2 -84.34(12)
C3 C4 C14 C15 95.72(11)
C4 C5 C6 C1 -0.15(12)
C4 C5 C6 C7 -173.85(8)
C5 C4 C14 O2 98.44(12)
C5 C4 C14 C15 -81.50(11)
C5 C6 C7 O4 -35.38(12)
C5 C6 C7 C8 90.10(11)
C5 C6 C7 C12 -156.05(9)
C6 C1 C2 Br1 -170.04(6)
C6 C1 C2 C3 4.85(12)
C6 C1 C11 C10 89.61(8)
C6 C1 C11 C12 -22.54(9)
C6 C1 C11 C17 -142.58(9)
C6 C7 C8 C9 50.99(10)
C6 C7 C12 C11 -42.94(8)
C7 C8 C9 C10 42.10(11)
C8 C7 C12 C11 71.66(8)
C8 C9 C10 C11 -43.70(11)
C9 C10 C11 C1 -47.37(10)
C9 C10 C11 C12 60.01(9)
C9 C10 C11 C17 -178.18(8)
C10 C11 C12 C7 -72.96(8)
C11 C1 C2 Br1 4.07(13)
C11 C1 C2 C3 178.96(8)
C11 C1 C6 C5 -179.21(8)
C11 C1 C6 C7 -4.29(9)
C12 C7 C8 C9 -57.35(9)
C13 O1 C3 C2 -83.51(11)
C13 O1 C3 C4 101.63(10)
C14 C4 C5 O3 1.06(12)
C14 C4 C5 C6 -179.64(8)
C16 O3 C5 C4 -91.05(10)
C16 O3 C5 C6 89.68(10)
C17 C11 C12 C7 164.77(8)
